data_7709511
loop_
_publ_author_name
'Saab, Marina'
'Nelson, David J.'
'Leech, Matthew C.'
'Lam, Kevin'
'Nolan, Steven P.'
'Nahra, Fady'
'Van Hecke, Kristof'

_publ_section_title
;
 Reactions of N-heterocyclic carbene-based chalcogenoureas with halogens:
 a diverse range of outcomes
;
_journal_name_full 'Dalton Transactions'
_journal_paper_doi 10.1039/D2DT00010E
_journal_year 2022
_chemical_formula_moiety 'C27 H34 Cl2 I2 N2 Se'
_chemical_formula_sum 'C27 H34 Cl2 I2 N2 Se'
_chemical_formula_weight 790.22
_space_group_crystal_system triclinic
_space_group_IT_number 2
_space_group_name_Hall '-P 1'
_space_group_name_H-M_alt 'P -1'
_atom_sites_solution_hydrogens geom
_atom_sites_solution_primary dual
_audit_creation_date 2020-11-17
_audit_creation_method
;
Olex2 1.2
(compiled 2018.05.29 svn.r3508 for OlexSys, GUI svn.r5506)
;
_audit_update_record
;
2021-11-12 deposited with the CCDC.	2022-02-07 downloaded from the CCDC.
;
_cell_angle_alpha 74.003(2)
_cell_angle_beta 89.506(2)
_cell_angle_gamma 73.080(2)
_cell_formula_units_Z 2
_cell_length_a 8.6805(2)
_cell_length_b 10.5911(2)
_cell_length_c 18.1694(4)
_cell_measurement_reflns_used 11626
_cell_measurement_temperature 100.0(1)
_cell_measurement_theta_max 73.6780
_cell_measurement_theta_min 4.5140
_cell_volume 1531.57(6)
_computing_cell_refinement 'CrysAlisPro 1.171.40.67a (Rigaku OD, 2019)'
_computing_data_collection 'CrysAlisPro 1.171.40.67a (Rigaku OD, 2019)'
_computing_data_reduction 'CrysAlisPro 1.171.40.67a (Rigaku OD, 2019)'
_computing_molecular_graphics 'Olex2 (Dolomanov et al., 2009)'
_computing_publication_material 'Olex2 (Dolomanov et al., 2009)'
_computing_structure_refinement 'ShelXL (Sheldrick, 2015)'
_computing_structure_solution 'ShelXT (Sheldrick, 2015)'
_diffrn_ambient_environment N~2~
_diffrn_ambient_temperature 100.0(1)
_diffrn_detector 'CCD plate'
_diffrn_detector_area_resol_mean 10.4839
_diffrn_detector_type Atlas
_diffrn_measured_fraction_theta_full 0.999
_diffrn_measured_fraction_theta_max 0.980
_diffrn_measurement_details
;
List of Runs (angles in degrees, time in seconds):

  # Type    Start    End  Width  t~exp~   \w     \q     \k     \f   Frames
#--------------------------------------------------------------------------
  1  \w   -114.00 -13.00   1.00    1.00    --  -41.43 -57.00  90.00  101
  2  \w    -70.00  32.00   1.00    1.00    --  -41.43  57.00   0.00  102
  3  \w    -70.00  32.00   1.00    1.00    --  -41.43  57.00-120.00  102
  4  \w    -21.00  74.00   1.00    1.00    --   41.43 -77.00 -30.00   95
  5  \w     34.00 135.00   1.00    1.00    --  106.01 -61.00  60.00  101
  6  \w    103.00 178.00   1.00    1.00    --  106.01  77.00-180.00   75
  7  \w     23.00 107.00   1.00    1.00    --  106.01 -94.00  30.00   84
  8  \w     23.00 107.00   1.00    1.00    --  106.01 -94.00 120.00   84
  9  \w     33.00 132.00   1.00    1.00    --  106.01 -45.00-120.00   99
 10  \w    103.00 178.00   1.00    1.00    --  106.01  77.00 -30.00   75
 11  \w    103.00 178.00   1.00    1.00    --  106.01  77.00  30.00   75
 12  \w     24.00 159.00   1.00    1.00    --  106.01 -15.00   0.00  135
 13  \w     33.00 112.00   1.00    1.00    --  106.01-125.00-120.00   79
 14  \w     33.00 112.00   1.00    1.00    --  106.01-125.00  30.00   79
 15  \w     27.00 108.00   1.00    1.00    --  106.01-104.00 -96.05   81
 16  \w   -114.00 -13.00   1.00    1.00    --  -41.43 -57.00-120.00  101
 17  \w   -116.00 -17.00   1.00    1.00    --  -41.43 -38.00 -30.00   99
 18  \w      8.00  42.00   1.00    1.00    --   41.43  79.00-115.96   34
 19  \w      7.00  34.00   1.00    1.00    --   41.43  83.00   0.38   27
 20  \w     77.00 138.00   1.00    1.00    --  106.01  61.00  60.00   61
 21  \w     77.00 178.00   1.00    1.00    --  106.01  61.00  30.00  101
 22  \w     79.00 178.00   1.00    1.00    --  106.01  52.00 175.19   99
 23  \w     77.00 178.00   1.00    1.00    --  106.01  61.00-150.00  101
 24  \w     78.00 178.00   1.00    1.00    --  106.01  30.00 120.00  100
 25  \w     75.00 178.00   1.00    1.00    --  106.01  69.00 134.59  103
 26  \w     77.00 178.00   1.00    1.00    --  106.01  61.00 -30.00  101
 27  \w     77.00 178.00   1.00    1.00    --  106.01  61.00 -90.00  101
;
_diffrn_measurement_device 'four-circle diffractometer'
_diffrn_measurement_device_type 'SuperNova, Dual, Cu at home/near, Atlas'
_diffrn_measurement_method '\w scans'
_diffrn_orient_matrix_type 'CrysAlisPro convention (1999,Acta A55,543-557)'
_diffrn_orient_matrix_UB_11 0.0136439000
_diffrn_orient_matrix_UB_12 0.1060744000
_diffrn_orient_matrix_UB_13 0.0410514000
_diffrn_orient_matrix_UB_21 -0.1026009000
_diffrn_orient_matrix_UB_22 0.1174248000
_diffrn_orient_matrix_UB_23 -0.0673720000
_diffrn_orient_matrix_UB_31 -0.1546230000
_diffrn_orient_matrix_UB_32 -0.0112309000
_diffrn_orient_matrix_UB_33 0.0400409000
_diffrn_radiation_monochromator mirror
_diffrn_radiation_probe x-ray
_diffrn_radiation_type CuK\a
_diffrn_radiation_wavelength 1.54184
_diffrn_reflns_av_R_equivalents 0.0331
_diffrn_reflns_av_unetI/netI 0.0239
_diffrn_reflns_Laue_measured_fraction_full 0.999
_diffrn_reflns_Laue_measured_fraction_max 0.980
_diffrn_reflns_limit_h_max 10
_diffrn_reflns_limit_h_min -10
_diffrn_reflns_limit_k_max 13
_diffrn_reflns_limit_k_min -12
_diffrn_reflns_limit_l_max 22
_diffrn_reflns_limit_l_min -22
_diffrn_reflns_number 23063
_diffrn_reflns_point_group_measured_fraction_full 0.999
_diffrn_reflns_point_group_measured_fraction_max 0.980
_diffrn_reflns_theta_full 67.684
_diffrn_reflns_theta_max 73.773
_diffrn_reflns_theta_min 4.536
_diffrn_source 'micro-focus sealed X-ray tube'
_diffrn_source_type 'SuperNova (Cu) X-ray Source'
_exptl_absorpt_coefficient_mu 19.219
_exptl_absorpt_correction_T_max 0.904
_exptl_absorpt_correction_T_min 0.226
_exptl_absorpt_correction_type gaussian
_exptl_absorpt_process_details
;
CrysAlisPro 1.171.40.67a (Rigaku Oxford Diffraction, 2019)
Numerical absorption correction based on gaussian integration over
			a multifaceted crystal model
Empirical absorption correction using spherical harmonics,
 implemented in SCALE3 ABSPACK scaling algorithm.
;
_exptl_crystal_colour brown
_exptl_crystal_colour_primary brown
_exptl_crystal_density_diffrn 1.714
_exptl_crystal_description irregular
_exptl_crystal_F_000 768
_exptl_crystal_size_max 0.254
_exptl_crystal_size_mid 0.119
_exptl_crystal_size_min 0.088
_refine_diff_density_max 0.856
_refine_diff_density_min -0.629
_refine_diff_density_rms 0.091
_refine_ls_extinction_method none
_refine_ls_goodness_of_fit_ref 1.059
_refine_ls_hydrogen_treatment constr
_refine_ls_matrix_type full
_refine_ls_number_parameters 315
_refine_ls_number_reflns 6085
_refine_ls_number_restraints 0
_refine_ls_restrained_S_all 1.059
_refine_ls_R_factor_all 0.0287
_refine_ls_R_factor_gt 0.0257
_refine_ls_shift/su_max 0.002
_refine_ls_shift/su_mean 0.000
_refine_ls_structure_factor_coef Fsqd
_refine_ls_weighting_details 'w=1/[\s^2^(Fo^2^)+(0.0334P)^2^+1.1721P] where P=(Fo^2^+2Fc^2^)/3'
_refine_ls_weighting_scheme calc
_refine_ls_wR_factor_gt 0.0621
_refine_ls_wR_factor_ref 0.0640
_reflns_Friedel_coverage 0.000
_reflns_number_gt 5664
_reflns_number_total 6085
_reflns_threshold_expression 'I > 2\s(I)'
_cod_data_source_file d2dt00010e2.cif
_cod_data_source_block ms267
_cod_database_code 7709511
_shelx_shelxl_version_number 2018/3
_chemical_oxdiff_formula 'C27 H34 N2 Se I2'
_shelx_space_group_comment
;
The symmetry employed for this shelxl refinement is uniquely defined
by the following loop, which should always be used as a source of
symmetry information in preference to the above space-group names.
They are only intended as comments.
;
_reflns_odcompleteness_completeness 99.91
_reflns_odcompleteness_iscentric 1
_reflns_odcompleteness_theta 66.97
_olex2_refinement_description
;
1. Fixed Uiso
 At 1.2 times of:
  All C(H) groups
 At 1.5 times of:
  All C(H,H,H) groups
2.a Ternary CH refined with riding coordinates:
 C10(H10), C13(H13), C22(H22), C25(H25)
2.b Aromatic/amide H refined with riding coordinates:
 C6(H6), C7(H7), C8(H8), C18(H18), C19(H19), C20(H20)
2.c Idealised Me refined as rotating group:
 C11(H11A,H11B,H11C), C12(H12A,H12B,H12C), C14(H14A,H14B,H14C), C15(H15A,H15B,
 H15C), C23(H23A,H23B,H23C), C24(H24A,H24B,H24C), C26(H26A,H26B,H26C), C27(H27A,
 H27B,H27C)
;
_olex2_date_sample_data_collection 2020-11-13
_olex2_exptl_crystal_mounting_method 'mounted in a LithoLoop'
_olex2_submission_special_instructions 'No special instructions were received'
_oxdiff_exptl_absorpt_empirical_details
;
Empirical correction (ABSPACK) includes:
- Absorption correction using spherical harmonics
- Frame scaling
;
_oxdiff_exptl_absorpt_empirical_full_max 2.088
_oxdiff_exptl_absorpt_empirical_full_min 0.719

loop_
_space_group_symop_operation_xyz
'x, y, z'
'-x, -y, -z'

loop_
_atom_site_label
_atom_site_type_symbol
_atom_site_fract_x
_atom_site_fract_y
_atom_site_fract_z
_atom_site_U_iso_or_equiv
_atom_site_adp_type
_atom_site_occupancy
_atom_site_site_symmetry_order
_atom_site_calc_flag
_atom_site_refinement_flags_posn
_atom_site_refinement_flags_adp
_atom_site_refinement_flags_occupancy
_atom_site_disorder_assembly
_atom_site_disorder_group
I1 I 0.68690(2) 0.79642(2) 0.24200(2) 0.01926(6) Uani 1 1 d . . . . .
I2 I 0.74771(2) 1.04839(2) 0.16507(2) 0.02498(6) Uani 1 1 d . . . . .
Se1 Se 0.63718(4) 0.54684(3) 0.33097(2) 0.02119(8) Uani 1 1 d . . . . .
Cl1 Cl 0.38720(9) 0.39032(7) 0.09853(4) 0.02214(14) Uani 1 1 d . . . . .
Cl2 Cl 0.36924(9) 0.16219(7) 0.27900(4) 0.02401(15) Uani 1 1 d . . . . .
N1 N 0.5113(3) 0.4854(2) 0.20042(12) 0.0154(4) Uani 1 1 d . . . . .
N2 N 0.5054(3) 0.3424(2) 0.31139(12) 0.0158(5) Uani 1 1 d . . . . .
C1 C 0.5479(3) 0.4564(3) 0.27626(15) 0.0158(5) Uani 1 1 d . . . . .
C2 C 0.4388(4) 0.3008(3) 0.25628(16) 0.0171(5) Uani 1 1 d . . . . .
C3 C 0.4434(3) 0.3887(3) 0.18792(15) 0.0153(5) Uani 1 1 d . . . . .
C4 C 0.5399(4) 0.5961(3) 0.14034(15) 0.0165(5) Uani 1 1 d . . . . .
C5 C 0.4093(4) 0.7153(3) 0.11063(16) 0.0200(6) Uani 1 1 d . . . . .
C6 C 0.4392(4) 0.8181(3) 0.05129(17) 0.0247(6) Uani 1 1 d . . . . .
H6 H 0.354063 0.900225 0.029184 0.030 Uiso 1 1 calc R . . . .
C7 C 0.5899(4) 0.8032(3) 0.02387(16) 0.0256(7) Uani 1 1 d . . . . .
H7 H 0.607538 0.875540 -0.016382 0.031 Uiso 1 1 calc R . . . .
C8 C 0.7168(4) 0.6835(3) 0.05440(16) 0.0204(6) Uani 1 1 d . . . . .
H8 H 0.820188 0.675264 0.035010 0.024 Uiso 1 1 calc R . . . .
C9 C 0.6935(4) 0.5753(3) 0.11336(15) 0.0183(6) Uani 1 1 d . . . . .
C10 C 0.8301(4) 0.4428(3) 0.14408(17) 0.0209(6) Uani 1 1 d . . . . .
H10 H 0.790548 0.380873 0.186965 0.025 Uiso 1 1 calc R . . . .
C11 C 0.9775(4) 0.4679(3) 0.1763(2) 0.0334(7) Uani 1 1 d . . . . .
H11A H 1.022104 0.524500 0.134694 0.050 Uiso 1 1 calc GR . . . .
H11B H 1.059702 0.379451 0.199146 0.050 Uiso 1 1 calc GR . . . .
H11C H 0.945092 0.515788 0.215610 0.050 Uiso 1 1 calc GR . . . .
C12 C 0.8769(4) 0.3695(3) 0.08154(19) 0.0280(7) Uani 1 1 d . . . . .
H12A H 0.783320 0.347761 0.064559 0.042 Uiso 1 1 calc GR . . . .
H12B H 0.965205 0.284181 0.102262 0.042 Uiso 1 1 calc GR . . . .
H12C H 0.912002 0.429787 0.037853 0.042 Uiso 1 1 calc GR . . . .
C13 C 0.2441(4) 0.7328(3) 0.14272(18) 0.0264(7) Uani 1 1 d . . . . .
H13 H 0.235605 0.638695 0.167942 0.032 Uiso 1 1 calc R . . . .
C14 C 0.2273(5) 0.8085(4) 0.2041(2) 0.0403(9) Uani 1 1 d . . . . .
H14A H 0.315129 0.759191 0.244580 0.060 Uiso 1 1 calc GR . . . .
H14B H 0.123275 0.812627 0.226353 0.060 Uiso 1 1 calc GR . . . .
H14C H 0.232655 0.902145 0.180912 0.060 Uiso 1 1 calc GR . . . .
C15 C 0.1062(4) 0.8049(4) 0.0806(2) 0.0335(8) Uani 1 1 d . . . . .
H15A H 0.105625 0.900285 0.057631 0.050 Uiso 1 1 calc GR . . . .
H15B H 0.003415 0.803991 0.103182 0.050 Uiso 1 1 calc GR . . . .
H15C H 0.120419 0.756767 0.040849 0.050 Uiso 1 1 calc GR . . . .
C16 C 0.5197(4) 0.2788(3) 0.39374(15) 0.0184(6) Uani 1 1 d . . . . .
C17 C 0.6508(4) 0.1606(3) 0.42431(16) 0.0200(6) Uani 1 1 d . . . . .
C18 C 0.6615(4) 0.1024(3) 0.50367(17) 0.0266(7) Uani 1 1 d . . . . .
H18 H 0.748323 0.022553 0.527273 0.032 Uiso 1 1 calc R . . . .
C19 C 0.5471(4) 0.1595(3) 0.54871(17) 0.0286(7) Uani 1 1 d . . . . .
H19 H 0.556818 0.118611 0.602678 0.034 Uiso 1 1 calc R . . . .
C20 C 0.4200(4) 0.2748(3) 0.51577(17) 0.0252(6) Uani 1 1 d . . . . .
H20 H 0.342692 0.312105 0.547473 0.030 Uiso 1 1 calc R . . . .
C21 C 0.4021(4) 0.3384(3) 0.43656(16) 0.0196(6) Uani 1 1 d . . . . .
C22 C 0.2576(4) 0.4630(3) 0.40093(16) 0.0224(6) Uani 1 1 d . . . . .
H22 H 0.279589 0.503903 0.346858 0.027 Uiso 1 1 calc R . . . .
C23 C 0.1074(5) 0.4175(4) 0.3978(2) 0.0407(9) Uani 1 1 d . . . . .
H23A H 0.127323 0.348021 0.369792 0.061 Uiso 1 1 calc GR . . . .
H23B H 0.016418 0.497098 0.371418 0.061 Uiso 1 1 calc GR . . . .
H23C H 0.081693 0.378014 0.450134 0.061 Uiso 1 1 calc GR . . . .
C24 C 0.2314(5) 0.5738(4) 0.4421(2) 0.0370(8) Uani 1 1 d . . . . .
H24A H 0.203569 0.538275 0.494620 0.056 Uiso 1 1 calc GR . . . .
H24B H 0.143114 0.654719 0.414533 0.056 Uiso 1 1 calc GR . . . .
H24C H 0.330534 0.599770 0.443770 0.056 Uiso 1 1 calc GR . . . .
C25 C 0.7763(4) 0.1013(3) 0.37421(16) 0.0230(6) Uani 1 1 d . . . . .
H25 H 0.720317 0.121469 0.322534 0.028 Uiso 1 1 calc R . . . .
C26 C 0.8521(5) -0.0547(3) 0.4040(2) 0.0328(8) Uani 1 1 d . . . . .
H26A H 0.920059 -0.087451 0.365660 0.049 Uiso 1 1 calc GR . . . .
H26B H 0.766608 -0.099219 0.413457 0.049 Uiso 1 1 calc GR . . . .
H26C H 0.918348 -0.077310 0.451945 0.049 Uiso 1 1 calc GR . . . .
C27 C 0.9096(4) 0.1710(3) 0.3628(2) 0.0325(7) Uani 1 1 d . . . . .
H27A H 0.967106 0.153320 0.412544 0.049 Uiso 1 1 calc GR . . . .
H27B H 0.861723 0.270432 0.340303 0.049 Uiso 1 1 calc GR . . . .
H27C H 0.985596 0.133822 0.328317 0.049 Uiso 1 1 calc GR . . . .

loop_
_atom_site_aniso_label
_atom_site_aniso_U_11
_atom_site_aniso_U_22
_atom_site_aniso_U_33
_atom_site_aniso_U_23
_atom_site_aniso_U_13
_atom_site_aniso_U_12
I1 0.02351(11) 0.01644(9) 0.01780(9) -0.00551(6) 0.00110(7) -0.00533(7)
I2 0.03259(12) 0.01403(9) 0.02431(10) -0.00235(7) 0.00634(8) -0.00406(7)
Se1 0.03071(18) 0.02031(14) 0.01471(14) -0.00229(11) -0.00213(12) -0.01335(13)
Cl1 0.0291(4) 0.0208(3) 0.0157(3) -0.0049(2) -0.0024(3) -0.0066(3)
Cl2 0.0293(4) 0.0190(3) 0.0242(3) -0.0024(2) -0.0006(3) -0.0114(3)
N1 0.0167(12) 0.0143(10) 0.0141(11) -0.0032(8) 0.0014(9) -0.0036(9)
N2 0.0198(12) 0.0159(10) 0.0107(10) -0.0007(8) 0.0005(9) -0.0067(9)
C1 0.0186(14) 0.0138(11) 0.0136(12) -0.0021(9) 0.0005(10) -0.0044(10)
C2 0.0201(15) 0.0147(12) 0.0171(13) -0.0052(10) 0.0016(11) -0.0053(10)
C3 0.0147(14) 0.0137(11) 0.0166(13) -0.0045(10) -0.0010(10) -0.0028(10)
C4 0.0223(15) 0.0118(11) 0.0142(12) -0.0024(9) 0.0010(11) -0.0044(11)
C5 0.0256(16) 0.0150(12) 0.0179(13) -0.0043(10) -0.0018(11) -0.0040(11)
C6 0.0356(19) 0.0135(12) 0.0215(14) -0.0016(11) -0.0018(13) -0.0054(12)
C7 0.044(2) 0.0179(13) 0.0165(14) -0.0009(11) 0.0021(13) -0.0149(13)
C8 0.0277(17) 0.0194(13) 0.0178(13) -0.0054(11) 0.0063(12) -0.0127(12)
C9 0.0242(16) 0.0164(12) 0.0137(12) -0.0040(10) 0.0007(11) -0.0054(11)
C10 0.0199(15) 0.0193(13) 0.0208(14) -0.0035(11) 0.0060(11) -0.0040(11)
C11 0.0237(18) 0.0312(16) 0.042(2) -0.0120(14) -0.0001(15) -0.0016(14)
C12 0.0319(18) 0.0198(14) 0.0316(17) -0.0087(12) 0.0093(14) -0.0057(13)
C13 0.0233(17) 0.0190(13) 0.0301(16) -0.0034(12) -0.0006(13) 0.0007(12)
C14 0.0272(19) 0.061(2) 0.0314(18) -0.0212(17) 0.0004(15) -0.0031(17)
C15 0.0258(18) 0.0391(18) 0.0328(18) -0.0181(15) -0.0056(14) 0.0021(14)
C16 0.0254(16) 0.0163(12) 0.0119(12) 0.0012(10) 0.0007(11) -0.0088(11)
C17 0.0247(16) 0.0190(12) 0.0170(13) -0.0033(10) -0.0011(11) -0.0090(12)
C18 0.0345(19) 0.0196(13) 0.0214(15) 0.0008(11) -0.0057(13) -0.0074(13)
C19 0.044(2) 0.0258(14) 0.0148(14) 0.0006(11) -0.0003(13) -0.0152(14)
C20 0.0365(19) 0.0232(14) 0.0184(14) -0.0056(11) 0.0062(13) -0.0133(13)
C21 0.0252(16) 0.0198(13) 0.0170(13) -0.0044(10) 0.0038(11) -0.0128(12)
C22 0.0220(16) 0.0248(14) 0.0172(14) -0.0032(11) 0.0031(11) -0.0050(12)
C23 0.030(2) 0.048(2) 0.045(2) -0.0111(17) -0.0025(16) -0.0158(17)
C24 0.037(2) 0.0308(17) 0.040(2) -0.0153(15) -0.0026(16) 0.0003(15)
C25 0.0243(16) 0.0215(13) 0.0193(14) -0.0031(11) -0.0048(12) -0.0034(12)
C26 0.039(2) 0.0194(14) 0.0369(18) -0.0064(13) 0.0043(15) -0.0060(14)
C27 0.0270(18) 0.0237(15) 0.0421(19) -0.0042(13) 0.0054(15) -0.0054(13)

loop_
_atom_type_symbol
_atom_type_description
_atom_type_scat_dispersion_real
_atom_type_scat_dispersion_imag
_atom_type_scat_source
C C 0.0181 0.0091 'International Tables Vol C Tables 4.2.6.8 and 6.1.1.4'
H H 0.0000 0.0000 'International Tables Vol C Tables 4.2.6.8 and 6.1.1.4'
Cl Cl 0.3639 0.7018 'International Tables Vol C Tables 4.2.6.8 and 6.1.1.4'
I I -0.3257 6.8362 'International Tables Vol C Tables 4.2.6.8 and 6.1.1.4'
N N 0.0311 0.0180 'International Tables Vol C Tables 4.2.6.8 and 6.1.1.4'
Se Se -0.7943 1.1372 'International Tables Vol C Tables 4.2.6.8 and 6.1.1.4'

loop_
_exptl_crystal_face_index_h
_exptl_crystal_face_index_k
_exptl_crystal_face_index_l
_exptl_crystal_face_perp_dist
0 4 -6 0.0441
5 -1 -2 0.0865
0 -4 6 0.0530
-5 -4 0 0.1206
-1 4 11 0.0368
5 3 -2 0.1038
1 -4 -11 0.0447

loop_
_geom_angle_atom_site_label_1
_geom_angle_atom_site_label_2
_geom_angle_atom_site_label_3
_geom_angle
_geom_angle_site_symmetry_1
_geom_angle_site_symmetry_3
_geom_angle_publ_flag
Se1 I1 I2 174.956(9) . . ?
C1 Se1 I1 115.30(8) . . ?
C1 N1 C3 108.9(2) . . ?
C1 N1 C4 126.7(2) . . ?
C3 N1 C4 124.4(2) . . ?
C1 N2 C2 109.0(2) . . ?
C1 N2 C16 125.1(2) . . ?
C2 N2 C16 125.8(2) . . ?
N1 C1 Se1 130.6(2) . . ?
N1 C1 N2 107.2(2) . . ?
N2 C1 Se1 122.19(19) . . ?
N2 C2 Cl2 122.5(2) . . ?
C3 C2 Cl2 130.4(2) . . ?
C3 C2 N2 107.1(2) . . ?
N1 C3 Cl1 122.0(2) . . ?
C2 C3 Cl1 130.1(2) . . ?
C2 C3 N1 107.8(2) . . ?
C5 C4 N1 117.9(3) . . ?
C9 C4 N1 117.9(2) . . ?
C9 C4 C5 124.2(3) . . ?
C4 C5 C13 122.0(3) . . ?
C6 C5 C4 116.5(3) . . ?
C6 C5 C13 121.5(3) . . ?
C7 C6 C5 121.3(3) . . ?
C6 C7 C8 120.8(3) . . ?
C7 C8 C9 120.6(3) . . ?
C4 C9 C8 116.6(3) . . ?
C4 C9 C10 123.0(2) . . ?
C8 C9 C10 120.4(3) . . ?
C9 C10 C11 111.9(2) . . ?
C9 C10 C12 110.5(2) . . ?
C11 C10 C12 110.6(3) . . ?
C5 C13 C14 111.1(3) . . ?
C15 C13 C5 112.6(3) . . ?
C15 C13 C14 110.5(3) . . ?
C17 C16 N2 117.5(3) . . ?
C21 C16 N2 117.8(2) . . ?
C21 C16 C17 124.7(3) . . ?
C16 C17 C25 122.0(2) . . ?
C18 C17 C16 116.1(3) . . ?
C18 C17 C25 121.9(3) . . ?
C19 C18 C17 121.0(3) . . ?
C20 C19 C18 120.5(3) . . ?
C19 C20 C21 121.4(3) . . ?
C16 C21 C20 116.2(3) . . ?
C16 C21 C22 123.2(2) . . ?
C20 C21 C22 120.6(3) . . ?
C21 C22 C23 109.8(3) . . ?
C21 C22 C24 112.6(3) . . ?
C24 C22 C23 111.6(3) . . ?
C17 C25 C26 113.8(3) . . ?
C17 C25 C27 111.4(2) . . ?
C26 C25 C27 109.4(3) . . ?

loop_
_geom_bond_atom_site_label_1
_geom_bond_atom_site_label_2
_geom_bond_distance
_geom_bond_site_symmetry_2
_geom_bond_publ_flag
I1 I2 2.8470(2) . ?
I1 Se1 2.8431(3) . ?
Se1 C1 1.865(3) . ?
Cl1 C3 1.694(3) . ?
Cl2 C2 1.693(3) . ?
N1 C1 1.346(3) . ?
N1 C3 1.389(3) . ?
N1 C4 1.445(3) . ?
N2 C1 1.354(3) . ?
N2 C2 1.390(3) . ?
N2 C16 1.452(3) . ?
C2 C3 1.340(4) . ?
C4 C5 1.405(4) . ?
C4 C9 1.394(4) . ?
C5 C6 1.388(4) . ?
C5 C13 1.523(4) . ?
C6 C7 1.378(5) . ?
C7 C8 1.392(4) . ?
C8 C9 1.399(4) . ?
C9 C10 1.516(4) . ?
C10 C11 1.532(4) . ?
C10 C12 1.534(4) . ?
C13 C14 1.526(4) . ?
C13 C15 1.519(4) . ?
C16 C17 1.403(4) . ?
C16 C21 1.389(4) . ?
C17 C18 1.395(4) . ?
C17 C25 1.520(4) . ?
C18 C19 1.389(5) . ?
C19 C20 1.375(5) . ?
C20 C21 1.399(4) . ?
C21 C22 1.521(4) . ?
C22 C23 1.522(5) . ?
C22 C24 1.522(4) . ?
C25 C26 1.528(4) . ?
C25 C27 1.528(5) . ?

loop_
_exptl_oxdiff_crystal_face_indexfrac_h
_exptl_oxdiff_crystal_face_indexfrac_k
_exptl_oxdiff_crystal_face_indexfrac_l
_exptl_oxdiff_crystal_face_x
_exptl_oxdiff_crystal_face_y
_exptl_oxdiff_crystal_face_z
-0.1291 4.4417 -5.9649 0.2245 0.9367 -0.2688
5.1547 -0.7293 -2.4371 -0.1071 -0.4503 -0.8864
-0.4864 -4.4342 6.3642 -0.2157 -0.8995 0.3798
-5.3684 -3.8513 -0.3074 -0.4944 0.1193 0.8610
-0.8811 3.7366 10.7862 0.8271 -0.1975 0.5262
5.4213 3.1455 -1.5345 0.3446 -0.0835 -0.9350
0.5215 -3.9908 -10.7975 -0.8595 0.2053 -0.4682
